data_4080916
loop_
_publ_author_name
'Chandra Sheker Reddy, Anugu'
'Chen, Zhang'
'Hatanaka, Tohru'
'Minami, Tatsuya'
'Hatanaka, Yasuo'

_publ_section_title
;
 Synthesis of Silaoxazolinium Salts Bearing Weakly Coordinating Anions:
 Structures and Catalytic Activities in the Aldol Reaction
;
_journal_issue 13
_journal_name_full Organometallics
_journal_page_first 3575
_journal_paper_doi 10.1021/om400017f
_journal_volume 32
_journal_year 2013
_chemical_absolute_configuration unk
_chemical_formula_sum 'C11 H38 B11 N O Si3'
_chemical_formula_weight 403.59
_space_group_IT_number 19
_symmetry_cell_setting orthorhombic
_symmetry_Int_Tables_number 19
_symmetry_space_group_name_Hall 'P 2ac 2ab'
_symmetry_space_group_name_H-M 'P 21 21 21'
_cell_angle_alpha 90
_cell_angle_beta 90
_cell_angle_gamma 90
_cell_formula_units_Z 4
_cell_length_a 15.208(3)
_cell_length_b 18.923(3)
_cell_length_c 8.862(2)
_cell_measurement_reflns_used 25
_cell_measurement_temperature 203.2
_cell_measurement_theta_max 15.0
_cell_measurement_theta_min 14.7
_cell_volume 2550.3(9)
_computing_cell_refinement 'MSC/AFC Diffractometer Control'
_computing_data_collection 'MSC/AFC Diffractometer Control'
_computing_data_reduction 'teXsan Ver. 1.11'
_computing_publication_material 'teXsan Ver. 1.11'
_computing_structure_refinement 'teXsan Ver. 1.10'
_computing_structure_solution MITHRIL84
_diffrn_ambient_temperature 203.2
_diffrn_measured_fraction_theta_full 0.9994
_diffrn_measured_fraction_theta_max 0.9994
_diffrn_measurement_device_type 'Rigaku AFC7R'
_diffrn_measurement_method \w-2\q
_diffrn_radiation_type 'Mo K\a'
_diffrn_radiation_wavelength 0.7107
_diffrn_reflns_limit_h_max 19
_diffrn_reflns_limit_h_min 0
_diffrn_reflns_limit_k_max 24
_diffrn_reflns_limit_k_min 0
_diffrn_reflns_limit_l_max 11
_diffrn_reflns_limit_l_min 0
_diffrn_reflns_number 3332
_diffrn_reflns_theta_full 27.50
_diffrn_reflns_theta_max 27.50
_diffrn_standards_decay_% 1.89
_diffrn_standards_interval_count 150
_diffrn_standards_number 3
_exptl_absorpt_coefficient_mu 0.189
_exptl_absorpt_correction_T_max 0.963
_exptl_absorpt_correction_T_min 0.875
_exptl_absorpt_correction_type empirical
_exptl_absorpt_process_details psi-scan
_exptl_crystal_colour colorless
_exptl_crystal_density_diffrn 1.051
_exptl_crystal_density_method 'not measured'
_exptl_crystal_description needle
_exptl_crystal_F_000 864
_exptl_crystal_size_max 0.800
_exptl_crystal_size_mid 0.200
_exptl_crystal_size_min 0.200
_refine_diff_density_max 0.39
_refine_diff_density_min -0.37
_refine_ls_abs_structure_details 'Flack H D (1983), Acta Cryst. A39, 876-881'
_refine_ls_abs_structure_Flack 0.1(2)
_refine_ls_extinction_method none
_refine_ls_goodness_of_fit_ref 1.252
_refine_ls_hydrogen_treatment noref
_refine_ls_number_parameters 245
_refine_ls_number_reflns 3307
_refine_ls_R_factor_gt 0.0442
_refine_ls_shift/su_max 0.0280
_refine_ls_structure_factor_coef Fsqd
_refine_ls_weighting_details 'w = 1/[\s^2^(Fo^2^) + (0.05000(Max(Fo^2^,0) + 2Fc^2^)/3)^2^]'
_refine_ls_weighting_scheme calc
_refine_ls_wR_factor_ref 0.1265
_reflns_number_gt 2346
_reflns_number_total 3307
_reflns_threshold_expression F^2^>2.0\s(F^2^)
_cod_data_source_file om400017f_si_001.cif
_cod_data_source_block 2d
_cod_original_cell_volume 2550.2(7)
_cod_original_sg_symbol_H-M 'P 21 21 21   '
_cod_original_formula_sum 'C11 H38 B11 N O Si3 '
_cod_database_code 4080916

loop_
_symmetry_equiv_pos_as_xyz
x,y,z
1/2-x,-y,1/2+z
1/2+x,1/2-y,-z
-x,1/2+y,1/2-z

loop_
_atom_site_label
_atom_site_type_symbol
_atom_site_fract_x
_atom_site_fract_y
_atom_site_fract_z
_atom_site_U_iso_or_equiv
_atom_site_adp_type
_atom_site_occupancy
_atom_site_calc_flag
Si(1) Si 0.55021(6) 0.01340(5) 0.3661(1) 0.0363(2) Uani 1.00 d
Si(2) Si 0.50894(6) 0.05873(5) 0.1284(1) 0.0357(2) Uani 1.00 d
Si(3) Si 0.37128(7) 0.03223(6) 0.0180(1) 0.0485(3) Uani 1.00 d
O(1) O 0.5051(2) 0.1514(1) 0.1548(3) 0.0426(6) Uani 1.00 d
N(1) N 0.6096(2) 0.1496(1) -0.0216(3) 0.0354(6) Uani 1.00 d
C(1) C 0.5578(3) 0.0889(2) 0.4994(5) 0.052(1) Uani 1.00 d
C(2) C 0.6580(3) -0.0328(2) 0.3553(5) 0.054(1) Uani 1.00 d
C(3) C 0.4621(3) -0.0483(2) 0.4278(5) 0.062(1) Uani 1.00 d
C(4) C 0.3301(3) -0.0576(3) 0.0666(6) 0.073(1) Uani 1.00 d
C(5) C 0.3855(3) 0.0373(3) -0.1887(5) 0.077(1) Uani 1.00 d
C(6) C 0.2936(3) 0.1021(3) 0.0872(7) 0.083(2) Uani 1.00 d
C(7) C 0.6004(2) 0.0725(2) -0.0130(4) 0.0401(8) Uani 1.00 d
C(8) C 0.5613(2) 0.1861(2) 0.0706(4) 0.0354(7) Uani 1.00 d
C(9) C 0.6743(2) 0.1809(2) -0.1245(5) 0.053(1) Uani 1.00 d
C(10) C 0.5639(3) 0.2637(2) 0.0879(5) 0.054(1) Uani 1.00 d
C(11) C 0.8739(3) 0.2663(2) 0.4604(5) 0.062(1) Uani 1.00 d
B(1) B 0.8692(3) 0.1919(2) 0.5720(5) 0.049(1) Uani 1.00 d
B(2) B 0.9657(3) 0.2138(2) 0.4704(5) 0.0489(10) Uani 1.00 d
B(3) B 0.9683(3) 0.1618(2) 0.3060(5) 0.0454(9) Uani 1.00 d
B(4) B 0.8728(3) 0.1084(2) 0.3039(5) 0.0462(9) Uani 1.00 d
B(5) B 0.8113(3) 0.1272(2) 0.4702(5) 0.0456(9) Uani 1.00 d
B(6) B 0.7805(3) 0.2151(2) 0.4587(6) 0.050(1) Uani 1.00 d
B(7) B 0.9282(3) 0.1250(2) 0.4775(5) 0.0431(8) Uani 1.00 d
B(8) B 0.9343(3) 0.2517(2) 0.2981(6) 0.0492(9) Uani 1.00 d
B(9) B 0.8775(3) 0.1860(2) 0.1938(5) 0.049(1) Uani 1.00 d
B(10) B 0.7804(3) 0.1644(2) 0.2957(6) 0.0505(10) Uani 1.00 d
B(11) B 0.8181(3) 0.2528(2) 0.2903(6) 0.0535(10) Uani 1.00 d
H(1) H 0.8600 0.1997 0.6907 0.0702 Uiso 1.00 calc
H(1a) H 0.5739 0.0709 0.5992 0.0631 Uiso 1.00 calc
H(1b) H 0.6024 0.1207 0.4690 0.0631 Uiso 1.00 calc
H(1c) H 0.5036 0.1122 0.5081 0.0631 Uiso 1.00 calc
H(2) H 1.0323 0.2315 0.5272 0.0702 Uiso 1.00 calc
H(2a) H 0.6746 -0.0512 0.4511 0.0696 Uiso 1.00 calc
H(2b) H 0.6550 -0.0715 0.2849 0.0696 Uiso 1.00 calc
H(2c) H 0.7032 -0.0013 0.3212 0.0696 Uiso 1.00 calc
H(3) H 1.0270 0.1464 0.2292 0.0702 Uiso 1.00 calc
H(3a) H 0.4076 -0.0264 0.4308 0.0795 Uiso 1.00 calc
H(3b) H 0.4582 -0.0872 0.3517 0.0795 Uiso 1.00 calc
H(3c) H 0.4766 -0.0700 0.5200 0.0795 Uiso 1.00 calc
H(4) H 0.8826 0.0509 0.2636 0.0702 Uiso 1.00 calc
H(4a) H 0.3221 -0.0621 0.1755 0.0859 Uiso 1.00 calc
H(4b) H 0.2754 -0.0677 0.0204 0.0859 Uiso 1.00 calc
H(4c) H 0.3717 -0.0935 0.0381 0.0859 Uiso 1.00 calc
H(5) H 0.7746 0.0881 0.5286 0.0702 Uiso 1.00 calc
H(5a) H 0.4280 0.0044 -0.2209 0.0977 Uiso 1.00 calc
H(5b) H 0.3319 0.0307 -0.2382 0.0977 Uiso 1.00 calc
H(5c) H 0.4075 0.0846 -0.2141 0.0977 Uiso 1.00 calc
H(6) H 0.7169 0.2345 0.5303 0.0702 Uiso 1.00 calc
H(6a) H 0.3144 0.1481 0.0650 0.1028 Uiso 1.00 calc
H(6b) H 0.2364 0.0963 0.0420 0.1028 Uiso 1.00 calc
H(6c) H 0.2858 0.0982 0.1951 0.1028 Uiso 1.00 calc
H(7) H 0.9728 0.0828 0.5623 0.0702 Uiso 1.00 calc
H(7a) H 0.6530 0.0502 0.0187 0.0496 Uiso 1.00 calc
H(7b) H 0.5838 0.0529 -0.1098 0.0496 Uiso 1.00 calc
H(8) H 0.9746 0.2903 0.2253 0.0702 Uiso 1.00 calc
H(9) H 0.8707 0.1973 0.0746 0.0702 Uiso 1.00 calc
H(9a) H 0.7030 0.1456 -0.1830 0.0682 Uiso 1.00 calc
H(9b) H 0.6475 0.2143 -0.1902 0.0682 Uiso 1.00 calc
H(9c) H 0.7191 0.2056 -0.0668 0.0682 Uiso 1.00 calc
H(10) H 0.7118 0.1469 0.2560 0.0702 Uiso 1.00 calc
H(10a) H 0.5781 0.2759 0.1907 0.0671 Uiso 1.00 calc
H(10b) H 0.6065 0.2838 0.0234 0.0671 Uiso 1.00 calc
H(10c) H 0.5075 0.2836 0.0655 0.0671 Uiso 1.00 calc
H(11) H 0.7589 0.2987 0.2602 0.0702 Uiso 1.00 calc
H(11a) H 0.8551 0.3210 0.5068 0.0702 Uiso 1.00 calc

loop_
_atom_site_aniso_label
_atom_site_aniso_U_11
_atom_site_aniso_U_22
_atom_site_aniso_U_33
_atom_site_aniso_U_12
_atom_site_aniso_U_13
_atom_site_aniso_U_23
Si(1) 0.0424(5) 0.0314(4) 0.0351(4) 0.0014(4) -0.0011(4) 0.0031(4)
Si(2) 0.0338(4) 0.0355(4) 0.0377(4) -0.0008(4) -0.0002(4) 0.0056(4)
Si(3) 0.0347(5) 0.0583(6) 0.0525(6) -0.0014(5) -0.0036(5) 0.0063(5)
O(1) 0.048(1) 0.0373(10) 0.043(1) 0.007(1) 0.011(1) 0.006(1)
N(1) 0.035(1) 0.036(1) 0.035(1) -0.001(1) -0.004(1) 0.006(1)
C(1) 0.062(2) 0.042(2) 0.051(2) 0.007(2) 0.003(2) -0.007(1)
C(2) 0.055(2) 0.053(2) 0.053(2) 0.020(2) -0.005(2) -0.006(2)
C(3) 0.072(3) 0.052(2) 0.063(2) -0.024(2) -0.004(2) 0.024(2)
C(4) 0.044(2) 0.072(2) 0.103(4) -0.017(2) -0.004(2) 0.021(3)
C(5) 0.075(3) 0.105(4) 0.053(2) -0.012(3) -0.020(2) 0.009(3)
C(6) 0.051(2) 0.082(3) 0.116(4) 0.021(2) 0.001(3) -0.017(3)
C(7) 0.043(2) 0.032(1) 0.045(2) -0.003(1) 0.006(1) -0.001(2)
C(8) 0.039(2) 0.034(1) 0.033(2) 0.003(1) -0.008(1) 0.004(1)
C(9) 0.046(2) 0.053(2) 0.060(2) -0.004(2) 0.021(2) 0.015(2)
C(10) 0.065(2) 0.035(1) 0.064(3) 0.002(2) -0.007(2) 0.006(2)
C(11) 0.061(2) 0.061(2) 0.064(2) -0.012(2) 0.013(2) 0.000(2)
B(1) 0.050(2) 0.056(2) 0.041(2) -0.008(2) -0.001(2) -0.009(1)
B(2) 0.054(2) 0.049(2) 0.044(2) -0.015(2) -0.005(2) -0.007(2)
B(3) 0.047(2) 0.049(2) 0.040(2) -0.004(2) 0.004(2) -0.001(2)
B(4) 0.059(2) 0.038(2) 0.041(2) -0.009(2) -0.006(2) 0.000(1)
B(5) 0.043(2) 0.049(2) 0.045(2) -0.009(2) -0.007(2) 0.008(2)
B(6) 0.047(2) 0.049(2) 0.055(2) -0.003(2) -0.001(2) 0.007(2)
B(7) 0.042(2) 0.048(2) 0.039(2) -0.007(2) -0.004(2) 0.004(2)
B(8) 0.051(2) 0.045(2) 0.051(2) -0.012(2) 0.003(2) 0.005(2)
B(9) 0.059(2) 0.048(2) 0.039(2) -0.010(2) -0.008(2) 0.010(1)
B(10) 0.051(2) 0.050(2) 0.051(2) -0.011(2) -0.015(2) 0.015(2)
B(11) 0.050(2) 0.047(2) 0.064(2) -0.001(2) 0.004(2) 0.018(2)

loop_
_atom_type_symbol
_atom_type_description
_atom_type_scat_dispersion_real
_atom_type_scat_dispersion_imag
_atom_type_scat_source
C C 0.003 0.002
;International Tables for Crystallography
(1992, Vol. C, Tables 4.2.6.8 and 6.1.1.1)
;
H H 0.000 0.000
;International Tables for Crystallography
(1992, Vol. C, Table 6.1.1.2)
;
B B 0.001 0.001
;International Tables for Crystallography
(1992, Vol. C, Tables 4.2.6.8 and 6.1.1.1)
;
N N 0.006 0.003
;International Tables for Crystallography
(1992, Vol. C, Tables 4.2.6.8 and 6.1.1.1)
;
O O 0.011 0.006
;International Tables for Crystallography
(1992, Vol. C, Tables 4.2.6.8 and 6.1.1.1)
;
Si Si 0.082 0.070
;International Tables for Crystallography
(1992, Vol. C, Tables 4.2.6.8 and 6.1.1.1)
;

loop_
_geom_angle_atom_site_label_1
_geom_angle_atom_site_label_2
_geom_angle_atom_site_label_3
_geom_angle
_geom_angle_publ_flag
Si(2) Si(1) C(1) 107.7(1) yes
Si(2) Si(1) C(2) 111.1(2) yes
Si(2) Si(1) C(3) 107.4(2) yes
C(1) Si(1) C(2) 109.8(2) yes
C(1) Si(1) C(3) 109.9(2) yes
C(2) Si(1) C(3) 110.8(2) yes
Si(1) Si(2) Si(3) 121.87(6) yes
Si(1) Si(2) O(1) 104.5(1) yes
Si(1) Si(2) C(7) 116.5(1) yes
Si(3) Si(2) O(1) 103.6(1) yes
Si(3) Si(2) C(7) 113.9(1) yes
O(1) Si(2) C(7) 88.6(1) yes
Si(2) Si(3) C(4) 113.3(2) yes
Si(2) Si(3) C(5) 107.2(2) yes
Si(2) Si(3) C(6) 105.8(2) yes
C(4) Si(3) C(5) 108.5(3) yes
C(4) Si(3) C(6) 110.9(3) yes
C(5) Si(3) C(6) 111.2(3) yes
Si(2) O(1) C(8) 113.5(2) yes
C(7) N(1) C(8) 116.2(3) yes
C(7) N(1) C(9) 119.9(3) yes
C(8) N(1) C(9) 123.8(3) yes
Si(1) C(1) H(1a) 108.7 no
Si(1) C(1) H(1b) 110.6 no
Si(1) C(1) H(1c) 110.9 no
H(1a) C(1) H(1b) 107.5 no
H(1a) C(1) H(1c) 108.0 no
H(1b) C(1) H(1c) 110.9 no
Si(1) C(2) H(2a) 111.1 no
Si(1) C(2) H(2b) 110.4 no
Si(1) C(2) H(2c) 110.9 no
H(2a) C(2) H(2b) 108.1 no
H(2a) C(2) H(2c) 108.6 no
H(2b) C(2) H(2c) 107.6 no
Si(1) C(3) H(3a) 111.9 no
Si(1) C(3) H(3b) 107.9 no
Si(1) C(3) H(3c) 111.1 no
H(3a) C(3) H(3b) 107.1 no
H(3a) C(3) H(3c) 112.3 no
H(3b) C(3) H(3c) 106.1 no
Si(3) C(4) H(4a) 110.5 no
Si(3) C(4) H(4b) 112.3 no
Si(3) C(4) H(4c) 111.4 no
H(4a) C(4) H(4b) 107.4 no
H(4a) C(4) H(4c) 106.3 no
H(4b) C(4) H(4c) 108.7 no
Si(3) C(5) H(5a) 110.2 no
Si(3) C(5) H(5b) 110.9 no
Si(3) C(5) H(5c) 108.4 no
H(5a) C(5) H(5b) 111.5 no
H(5a) C(5) H(5c) 107.4 no
H(5b) C(5) H(5c) 108.2 no
Si(3) C(6) H(6a) 111.7 no
Si(3) C(6) H(6b) 110.6 no
Si(3) C(6) H(6c) 110.3 no
H(6a) C(6) H(6b) 108.7 no
H(6a) C(6) H(6c) 108.5 no
H(6b) C(6) H(6c) 107.0 no
Si(2) C(7) N(1) 104.0(2) yes
Si(2) C(7) H(7a) 111.3 no
Si(2) C(7) H(7b) 110.1 no
N(1) C(7) H(7a) 112.1 no
N(1) C(7) H(7b) 111.0 no
H(7a) C(7) H(7b) 108.3 no
O(1) C(8) N(1) 117.5(3) yes
O(1) C(8) C(10) 117.2(3) yes
N(1) C(8) C(10) 125.4(4) yes
N(1) C(9) H(9a) 111.3 no
N(1) C(9) H(9b) 111.2 no
N(1) C(9) H(9c) 109.7 no
H(9a) C(9) H(9b) 109.2 no
H(9a) C(9) H(9c) 107.6 no
H(9b) C(9) H(9c) 107.7 no
C(8) C(10) H(10a) 110.1 no
C(8) C(10) H(10b) 110.9 no
C(8) C(10) H(10c) 110.2 no
H(10a) C(10) H(10b) 108.8 no
H(10a) C(10) H(10c) 107.5 no
H(10b) C(10) H(10c) 109.3 no
B(1) C(11) B(2) 62.0(3) yes
B(1) C(11) B(6) 60.7(3) yes
B(1) C(11) B(8) 111.7(4) yes
B(1) C(11) B(11) 110.8(3) yes
B(1) C(11) H(11a) 121.3 no
B(2) C(11) B(6) 110.3(3) yes
B(2) C(11) B(8) 61.2(3) yes
B(2) C(11) B(11) 110.8(4) yes
B(2) C(11) H(11a) 134.9 no
B(6) C(11) B(8) 110.0(4) yes
B(6) C(11) B(11) 60.6(3) yes
B(6) C(11) H(11a) 107.7 no
B(8) C(11) B(11) 61.1(3) yes
B(8) C(11) H(11a) 125.0 no
B(11) C(11) H(11a) 108.5 no
C(11) B(1) B(2) 58.8(3) yes
C(11) B(1) B(5) 107.2(4) yes
C(11) B(1) B(6) 59.6(3) yes
C(11) B(1) B(7) 107.0(4) yes
C(11) B(1) H(1) 117.2 no
B(2) B(1) B(5) 108.5(3) yes
B(2) B(1) B(6) 106.9(3) yes
B(2) B(1) B(7) 60.3(3) yes
B(2) B(1) H(1) 125.1 no
B(5) B(1) B(6) 59.4(3) yes
B(5) B(1) B(7) 60.7(3) yes
B(5) B(1) H(1) 122.3 no
B(6) B(1) B(7) 107.5(4) yes
B(6) B(1) H(1) 115.6 no
B(7) B(1) H(1) 129.1 no
C(11) B(2) B(1) 59.2(3) yes
C(11) B(2) B(3) 107.4(4) yes
C(11) B(2) B(7) 106.7(3) yes
C(11) B(2) B(8) 59.8(3) yes
C(11) B(2) H(2) 123.8 no
B(1) B(2) B(3) 108.0(3) yes
B(1) B(2) B(7) 59.6(3) yes
B(1) B(2) B(8) 108.2(4) yes
B(1) B(2) H(2) 124.1 no
B(3) B(2) B(7) 60.5(3) yes
B(3) B(2) B(8) 60.9(3) yes
B(3) B(2) H(2) 119.6 no
B(7) B(2) B(8) 109.3(3) yes
B(7) B(2) H(2) 122.0 no
B(8) B(2) H(2) 119.3 no
B(2) B(3) B(4) 108.1(3) yes
B(2) B(3) B(7) 60.2(3) yes
B(2) B(3) B(8) 59.4(3) yes
B(2) B(3) B(9) 107.8(4) yes
B(2) B(3) H(3) 130.1 no
B(4) B(3) B(7) 60.3(3) yes
B(4) B(3) B(8) 107.9(3) yes
B(4) B(3) B(9) 59.9(3) yes
B(4) B(3) H(3) 118.8 no
B(7) B(3) B(8) 108.0(3) yes
B(7) B(3) B(9) 108.4(3) yes
B(7) B(3) H(3) 131.8 no
B(8) B(3) B(9) 60.2(3) yes
B(8) B(3) H(3) 116.2 no
B(9) B(3) H(3) 109.7 no
B(3) B(4) B(5) 107.9(3) yes
B(3) B(4) B(7) 60.1(3) yes
B(3) B(4) B(9) 59.8(3) yes
B(3) B(4) B(10) 108.2(3) yes
B(3) B(4) H(4) 115.9 no
B(5) B(4) B(7) 59.9(3) yes
B(5) B(4) B(9) 108.2(3) yes
B(5) B(4) B(10) 59.7(3) yes
B(5) B(4) H(4) 120.7 no
B(7) B(4) B(9) 108.1(3) yes
B(7) B(4) B(10) 107.8(3) yes
B(7) B(4) H(4) 111.8 no
B(9) B(4) B(10) 60.6(3) yes
B(9) B(4) H(4) 127.5 no
B(10) B(4) H(4) 131.1 no
B(1) B(5) B(4) 107.5(3) yes
B(1) B(5) B(6) 59.8(3) yes
B(1) B(5) B(7) 59.8(3) yes
B(1) B(5) B(10) 107.8(3) yes
B(1) B(5) H(5) 120.0 no
B(4) B(5) B(6) 106.6(3) yes
B(4) B(5) B(7) 60.1(3) yes
B(4) B(5) B(10) 59.6(3) yes
B(4) B(5) H(5) 122.7 no
B(6) B(5) B(7) 107.2(3) yes
B(6) B(5) B(10) 59.5(3) yes
B(6) B(5) H(5) 123.8 no
B(7) B(5) B(10) 107.9(4) yes
B(7) B(5) H(5) 119.5 no
B(10) B(5) H(5) 124.4 no
C(11) B(6) B(1) 59.7(3) yes
C(11) B(6) B(5) 108.5(4) yes
C(11) B(6) B(10) 108.7(4) yes
C(11) B(6) B(11) 60.5(3) yes
C(11) B(6) H(6) 118.9 no
B(1) B(6) B(5) 60.9(3) yes
B(1) B(6) B(10) 110.0(4) yes
B(1) B(6) B(11) 110.0(4) yes
B(1) B(6) H(6) 113.1 no
B(5) B(6) B(10) 61.2(3) yes
B(5) B(6) B(11) 110.7(4) yes
B(5) B(6) H(6) 118.4 no
B(10) B(6) B(11) 61.1(3) yes
B(10) B(6) H(6) 127.1 no
B(11) B(6) H(6) 125.6 no
B(1) B(7) B(2) 60.1(3) yes
B(1) B(7) B(3) 107.4(3) yes
B(1) B(7) B(4) 107.2(3) yes
B(1) B(7) B(5) 59.5(3) yes
B(1) B(7) H(7) 115.9 no
B(2) B(7) B(3) 59.3(3) yes
B(2) B(7) B(4) 106.7(3) yes
B(2) B(7) B(5) 107.3(4) yes
B(2) B(7) H(7) 115.9 no
B(3) B(7) B(4) 59.6(3) yes
B(3) B(7) B(5) 107.6(3) yes
B(3) B(7) H(7) 124.0 no
B(4) B(7) B(5) 60.0(3) yes
B(4) B(7) H(7) 130.0 no
B(5) B(7) H(7) 124.2 no
C(11) B(8) B(2) 59.0(3) yes
C(11) B(8) B(3) 105.9(3) yes
C(11) B(8) B(9) 106.7(3) yes
C(11) B(8) B(11) 60.0(3) yes
C(11) B(8) H(8) 130.4 no
B(2) B(8) B(3) 59.7(3) yes
B(2) B(8) B(9) 107.4(3) yes
B(2) B(8) B(11) 108.1(4) yes
B(2) B(8) H(8) 127.1 no
B(3) B(8) B(9) 59.4(3) yes
B(3) B(8) B(11) 107.6(3) yes
B(3) B(8) H(8) 118.3 no
B(9) B(8) B(11) 60.1(3) yes
B(9) B(8) H(8) 114.3 no
B(11) B(8) H(8) 120.2 no
B(3) B(9) B(4) 60.3(3) yes
B(3) B(9) B(8) 60.4(3) yes
B(3) B(9) B(10) 107.7(3) yes
B(3) B(9) B(11) 108.2(4) yes
B(3) B(9) H(9) 132.6 no
B(4) B(9) B(8) 108.4(3) yes
B(4) B(9) B(10) 59.6(3) yes
B(4) B(9) B(11) 107.8(4) yes
B(4) B(9) H(9) 134.5 no
B(8) B(9) B(10) 107.5(4) yes
B(8) B(9) B(11) 59.8(3) yes
B(8) B(9) H(9) 114.5 no
B(10) B(9) B(11) 59.7(3) yes
B(10) B(9) H(9) 117.5 no
B(11) B(9) H(9) 106.3 no
B(4) B(10) B(5) 60.8(3) yes
B(4) B(10) B(6) 107.4(3) yes
B(4) B(10) B(9) 59.8(3) yes
B(4) B(10) B(11) 108.1(3) yes
B(4) B(10) H(10) 124.3 no
B(5) B(10) B(6) 59.3(3) yes
B(5) B(10) B(9) 108.4(3) yes
B(5) B(10) B(11) 108.4(4) yes
B(5) B(10) H(10) 113.3 no
B(6) B(10) B(9) 107.2(3) yes
B(6) B(10) B(11) 59.9(3) yes
B(6) B(10) H(10) 114.5 no
B(9) B(10) B(11) 60.0(3) yes
B(9) B(10) H(10) 131.6 no
B(11) B(10) H(10) 123.9 no
C(11) B(11) B(6) 58.9(3) yes
C(11) B(11) B(8) 58.9(3) yes
C(11) B(11) B(9) 105.8(3) yes
C(11) B(11) B(10) 105.8(3) yes
C(11) B(11) H(11) 115.0 no
B(6) B(11) B(8) 106.8(4) yes
B(6) B(11) B(9) 106.7(3) yes
B(6) B(11) B(10) 59.0(3) yes
B(6) B(11) H(11) 103.0 no
B(8) B(11) B(9) 60.1(3) yes
B(8) B(11) B(10) 108.2(4) yes
B(8) B(11) H(11) 136.0 no
B(9) B(11) B(10) 60.3(3) yes
B(9) B(11) H(11) 137.9 no
B(10) B(11) H(11) 114.8 no

loop_
_geom_bond_atom_site_label_1
_geom_bond_atom_site_label_2
_geom_bond_distance
_geom_bond_publ_flag
Si(1) Si(2) 2.359(2) yes
Si(1) C(1) 1.858(4) yes
Si(1) C(2) 1.860(4) yes
Si(1) C(3) 1.859(4) yes
Si(2) Si(3) 2.365(2) yes
Si(2) O(1) 1.770(3) yes
Si(2) C(7) 1.890(4) yes
Si(3) C(4) 1.861(5) yes
Si(3) C(5) 1.847(5) yes
Si(3) C(6) 1.876(5) yes
O(1) C(8) 1.310(4) yes
N(1) C(7) 1.468(4) yes
N(1) C(8) 1.298(5) yes
N(1) C(9) 1.467(5) yes
C(1) H(1a) 0.979 no
C(1) H(1b) 0.945 no
C(1) H(1c) 0.938 no
C(2) H(2a) 0.952 no
C(2) H(2b) 0.964 no
C(2) H(2c) 0.958 no
C(3) H(3a) 0.928 no
C(3) H(3b) 1.000 no
C(3) H(3c) 0.940 no
C(4) H(4a) 0.977 no
C(4) H(4b) 0.947 no
C(4) H(4c) 0.962 no
C(5) H(5a) 0.943 no
C(5) H(5b) 0.933 no
C(5) H(5c) 0.981 no
C(6) H(6a) 0.946 no
C(6) H(6b) 0.964 no
C(6) H(6c) 0.966 no
C(7) H(7a) 0.946 no
C(7) H(7b) 0.967 no
C(8) C(10) 1.477(5) yes
C(9) H(9a) 0.952 no
C(9) H(9b) 0.951 no
C(9) H(9c) 0.971 no
C(10) H(10a) 0.965 no
C(10) H(10b) 0.944 no
C(10) H(10c) 0.959 no
C(11) B(1) 1.722(7) yes
C(11) B(2) 1.715(7) yes
C(11) B(6) 1.720(7) yes
C(11) B(8) 1.729(7) yes
C(11) B(11) 1.749(8) yes
C(11) H(11a) 1.150 no
B(1) B(2) 1.771(7) yes
B(1) B(5) 1.758(7) yes
B(1) B(6) 1.739(7) yes
B(1) B(7) 1.763(7) yes
B(1) H(1) 1.071 no
B(2) B(3) 1.758(7) yes
B(2) B(7) 1.776(7) yes
B(2) B(8) 1.753(8) yes
B(2) H(2) 1.179 no
B(3) B(4) 1.769(7) yes
B(3) B(7) 1.780(7) yes
B(3) B(8) 1.779(7) yes
B(3) B(9) 1.761(7) yes
B(3) H(3) 1.160 no
B(4) B(5) 1.782(7) yes
B(4) B(7) 1.783(7) yes
B(4) B(9) 1.764(6) yes
B(4) B(10) 1.761(7) yes
B(4) H(4) 1.155 no
B(5) B(6) 1.731(7) yes
B(5) B(7) 1.779(7) yes
B(5) B(10) 1.763(7) yes
B(5) H(5) 1.061 no
B(6) B(10) 1.734(8) yes
B(6) B(11) 1.750(8) yes
B(6) H(6) 1.213 no
B(7) H(7) 1.290 no
B(8) B(9) 1.775(7) yes
B(8) B(11) 1.769(7) yes
B(8) H(8) 1.151 no
B(9) B(10) 1.779(7) yes
B(9) B(11) 1.774(8) yes
B(9) H(9) 1.083 no
B(10) B(11) 1.770(7) yes
B(10) H(10) 1.149 no
B(11) H(11) 1.279 no

loop_
_geom_contact_atom_site_label_1
_geom_contact_atom_site_label_2
_geom_contact_distance
_geom_contact_site_symmetry_2
C(3) C(10) 3.583(6) 4_645
